data_4508693
loop_
_publ_author_name
'Fridman, Natalya'
'Speiser, Shammai'
'Kaftory, Menahem'

_publ_section_title
;
 Chromotropic Behavior of Lophine Nitro-Derivatives
;
_journal_issue 10
_journal_name_full 'Crystal Growth &amp; Design'
_journal_page_first 2281
_journal_paper_doi 10.1021/cg0600952
_journal_volume 6
_journal_year 2006
_chemical_formula_moiety 'C23 H19 N3 O3'
_chemical_formula_sum 'C23 H19 N3 O3'
_chemical_formula_weight 385.41
_chemical_name_systematic
;
 Phenol, 2-[4,5-bis(4-methylphenyl)-1H-imidazol-2-yl]-4-nitro
;
_space_group_IT_number 2
_symmetry_cell_setting triclinic
_symmetry_space_group_name_Hall '-P 1'
_symmetry_space_group_name_H-M 'P -1'
_atom_sites_solution_hydrogens geom
_atom_sites_solution_primary direct
_atom_sites_solution_secondary difmap
_audit_creation_method SHELXL-97
_cell_angle_alpha 88.730(10)
_cell_angle_beta 89.670(10)
_cell_angle_gamma 79.510(10)
_cell_formula_units_Z 2
_cell_length_a 6.630(2)
_cell_length_b 8.975(2)
_cell_length_c 16.408(3)
_cell_measurement_temperature 293(2)
_cell_measurement_theta_max 26.733
_cell_measurement_theta_min 1.018
_cell_volume 959.8(4)
_computing_cell_refinement 'Denzo SMN (Otwinowski & Minor 1997)'
_computing_data_collection 'Collect (Nonius, 2000)'
_computing_data_reduction 'Denzo SMN (Otwinowski & Minor 1997)'
_computing_molecular_graphics 'Ortep-3 for Windows (Farrugia, 1999)'
_computing_structure_refinement 'SHELXL-97 (Sheldrick, 1997)'
_computing_structure_solution 'SHELXS-97 (Sheldrick, 1997)'
_diffrn_ambient_temperature 293(2)
_diffrn_detector_area_resol_mean 95
_diffrn_measured_fraction_theta_full 0.934
_diffrn_measured_fraction_theta_max 0.934
_diffrn_measurement_device_type KappaCCD
_diffrn_measurement_method 'phi scan'
_diffrn_radiation_monochromator graphite
_diffrn_radiation_source 'fine-focus sealed tube'
_diffrn_radiation_type MoK\a
_diffrn_radiation_wavelength 0.71073
_diffrn_reflns_av_R_equivalents 0.0000
_diffrn_reflns_av_sigmaI/netI 0.0769
_diffrn_reflns_limit_h_max 7
_diffrn_reflns_limit_h_min 0
_diffrn_reflns_limit_k_max 10
_diffrn_reflns_limit_k_min -10
_diffrn_reflns_limit_l_max 19
_diffrn_reflns_limit_l_min -19
_diffrn_reflns_number 3168
_diffrn_reflns_theta_full 25.05
_diffrn_reflns_theta_max 25.05
_diffrn_reflns_theta_min 2.48
_diffrn_standards_decay_% none
_diffrn_standards_interval_count none
_diffrn_standards_interval_time none
_diffrn_standards_number none
_exptl_absorpt_coefficient_mu 0.090
_exptl_absorpt_correction_T_max 0.9946
_exptl_absorpt_correction_T_min 0.9735
_exptl_absorpt_correction_type none
_exptl_absorpt_process_details none
_exptl_crystal_colour 'bright yellow'
_exptl_crystal_density_diffrn 1.334
_exptl_crystal_density_meas ?
_exptl_crystal_density_method 'not measured'
_exptl_crystal_description needle
_exptl_crystal_F_000 404
_exptl_crystal_size_max 0.30
_exptl_crystal_size_mid 0.12
_exptl_crystal_size_min 0.06
_refine_diff_density_max 0.185
_refine_diff_density_min -0.172
_refine_diff_density_rms 0.036
_refine_ls_extinction_method none
_refine_ls_goodness_of_fit_ref 0.925
_refine_ls_hydrogen_treatment mixed
_refine_ls_matrix_type full
_refine_ls_number_parameters 276
_refine_ls_number_reflns 3168
_refine_ls_number_restraints 0
_refine_ls_restrained_S_all 0.925
_refine_ls_R_factor_all 0.0980
_refine_ls_R_factor_gt 0.0489
_refine_ls_shift/su_max 0.002
_refine_ls_shift/su_mean 0.000
_refine_ls_structure_factor_coef Fsqd
_refine_ls_weighting_details 'calc w=1/[\s^2^(Fo^2^)+(0.0775P)^2^+0.0000P] where P=(Fo^2^+2Fc^2^)/3'
_refine_ls_weighting_scheme calc
_refine_ls_wR_factor_gt 0.1183
_refine_ls_wR_factor_ref 0.1362
_reflns_number_gt 1889
_reflns_number_total 3168
_reflns_threshold_expression >2sigma(I)
_cod_data_source_file cg0600952sup5.cif
_cod_data_source_block bismethyl-4-nitrophenolimidazol
_cod_depositor_comments
;
The following automatic conversions were performed:

'_exptl_crystal_density_meas' value 'none' was changed to '?' - the
value is perceived as not measured.

Automatic conversion script
Id: cif_fix_values 3008 2015-01-20 13:52:24Z robertas 
;
_cod_original_sg_symbol_H-M P-1
_cod_database_code 4508693

loop_
_symmetry_equiv_pos_as_xyz
'x, y, z'
'-x, -y, -z'

loop_
_atom_site_label
_atom_site_type_symbol
_atom_site_fract_x
_atom_site_fract_y
_atom_site_fract_z
_atom_site_U_iso_or_equiv
_atom_site_adp_type
_atom_site_occupancy
_atom_site_symmetry_multiplicity
_atom_site_calc_flag
_atom_site_refinement_flags
N1 N 0.1460(3) 0.2648(2) 0.59726(11) 0.0491(5) Uani 1 1 d .
N2 N -0.0642(3) 0.1121(2) 0.63287(11) 0.0464(5) Uani 1 1 d .
H2N2 H -0.1590 0.0586 0.6297 0.056 Uiso 1 1 calc R
N3 N -0.5156(3) 0.1456(2) 0.36092(13) 0.0522(5) Uani 1 1 d .
O1 O 0.1676(2) 0.37556(19) 0.45326(11) 0.0571(5) Uani 1 1 d .
H1O1 H 0.1981 0.3550 0.5011 0.101(12) Uiso 1 1 calc R
O2 O -0.5822(3) 0.0526(2) 0.40492(12) 0.0685(6) Uani 1 1 d .
O3 O -0.5977(3) 0.1909(2) 0.29560(11) 0.0674(5) Uani 1 1 d .
C1 C 0.6013(4) 0.4422(3) 0.80770(17) 0.0599(7) Uani 1 1 d .
C2 C 0.4402(4) 0.3920(3) 0.84740(17) 0.0682(8) Uani 1 1 d .
H2 H 0.4203 0.4098 0.9027 0.088(10) Uiso 1 1 calc R
C3 C 0.3082(4) 0.3163(3) 0.80702(15) 0.0615(7) Uani 1 1 d .
H3 H 0.2029 0.2831 0.8358 0.063(7) Uiso 1 1 d R
C4 C 0.3308(3) 0.2888(3) 0.72446(14) 0.0485(6) Uani 1 1 d .
C5 C 0.4931(3) 0.3388(3) 0.68415(16) 0.0504(6) Uani 1 1 d .
H5 H 0.5130 0.3217 0.6287 0.058(7) Uiso 1 1 d R
C6 C 0.6245(4) 0.4134(3) 0.72546(17) 0.0596(7) Uani 1 1 d .
H6 H 0.7318 0.4451 0.6973 0.064(7) Uiso 1 1 d R
C7 C 0.7398(5) 0.5306(3) 0.85181(19) 0.0844(10) Uani 1 1 d .
H7A H 0.7441 0.6236 0.8223 0.127 Uiso 1 1 calc R
H7B H 0.8756 0.4714 0.8553 0.127 Uiso 1 1 calc R
H7C H 0.6874 0.5528 0.9057 0.127 Uiso 1 1 calc R
C8 C -0.0083(5) -0.1362(3) 0.91873(16) 0.0666(8) Uani 1 1 d .
C9 C -0.1790(5) -0.0623(3) 0.87706(16) 0.0672(8) Uani 1 1 d .
H9 H -0.3087 -0.0712 0.8961 0.090(10) Uiso 1 1 d R
C10 C -0.1612(4) 0.0240(3) 0.80697(15) 0.0551(7) Uani 1 1 d .
H10 H -0.2785 0.0728 0.7800 0.067(8) Uiso 1 1 d R
C11 C 0.0300(3) 0.0386(3) 0.77713(14) 0.0473(6) Uani 1 1 d .
C12 C 0.2026(4) -0.0348(3) 0.81995(16) 0.0604(7) Uani 1 1 d .
H12 H 0.3330 -0.0265 0.8014 0.073(8) Uiso 1 1 d R
C13 C 0.1813(5) -0.1199(3) 0.88915(17) 0.0700(8) Uani 1 1 d .
H13 H 0.2987 -0.1679 0.9164 0.106(11) Uiso 1 1 d R
C14 C -0.0280(6) -0.2322(4) 0.99410(18) 0.0954(11) Uani 1 1 d .
H14A H -0.1674 -0.2122 1.0131 0.143 Uiso 1 1 calc R
H14B H 0.0607 -0.2079 1.0359 0.143 Uiso 1 1 calc R
H14C H 0.0101 -0.3374 0.9813 0.143 Uiso 1 1 calc R
C15 C 0.1818(3) 0.2207(3) 0.67785(14) 0.0459(6) Uani 1 1 d .
C16 C 0.0527(3) 0.1239(3) 0.70105(14) 0.0451(6) Uani 1 1 d .
C17 C -0.0046(3) 0.1989(3) 0.57165(14) 0.0443(6) Uani 1 1 d .
C18 C -0.0894(3) 0.2254(2) 0.49002(13) 0.0430(5) Uani 1 1 d .
C19 C -0.2610(3) 0.1698(3) 0.46426(14) 0.0470(6) Uani 1 1 d .
H19 H -0.3249 0.1104 0.4996 0.069(8) Uiso 1 1 d R
C20 C -0.3363(3) 0.2028(3) 0.38642(14) 0.0454(6) Uani 1 1 d .
C21 C -0.2457(3) 0.2901(3) 0.33164(15) 0.0506(6) Uani 1 1 d .
H21 H -0.3003 0.3123 0.2798 0.068(8) Uiso 1 1 d R
C22 C -0.0750(4) 0.3439(3) 0.35554(15) 0.0540(6) Uani 1 1 d .
H22 H -0.0110 0.4005 0.3187 0.059(7) Uiso 1 1 d R
C23 C 0.0040(3) 0.3146(3) 0.43376(14) 0.0468(6) Uani 1 1 d .

loop_
_atom_site_aniso_label
_atom_site_aniso_U_11
_atom_site_aniso_U_22
_atom_site_aniso_U_33
_atom_site_aniso_U_23
_atom_site_aniso_U_13
_atom_site_aniso_U_12
N1 0.0490(11) 0.0560(13) 0.0449(13) -0.0010(10) -0.0041(9) -0.0167(10)
N2 0.0449(10) 0.0509(12) 0.0464(12) 0.0001(10) -0.0037(9) -0.0172(9)
N3 0.0521(11) 0.0553(13) 0.0509(13) 0.0004(11) -0.0028(10) -0.0145(10)
O1 0.0566(10) 0.0685(12) 0.0527(12) 0.0037(9) -0.0034(8) -0.0293(9)
O2 0.0681(11) 0.0755(13) 0.0702(13) 0.0168(10) -0.0154(9) -0.0367(10)
O3 0.0640(11) 0.0897(14) 0.0523(12) 0.0064(10) -0.0161(9) -0.0247(10)
C1 0.0649(16) 0.0549(17) 0.0624(18) 0.0026(13) -0.0182(13) -0.0174(13)
C2 0.0844(19) 0.076(2) 0.0476(18) -0.0053(14) -0.0093(14) -0.0237(16)
C3 0.0678(17) 0.0761(19) 0.0463(16) -0.0023(14) -0.0019(13) -0.0281(15)
C4 0.0496(13) 0.0501(15) 0.0464(15) -0.0013(11) -0.0054(11) -0.0103(11)
C5 0.0493(13) 0.0536(16) 0.0487(16) 0.0002(12) -0.0015(11) -0.0108(12)
C6 0.0503(14) 0.0593(17) 0.072(2) 0.0049(14) -0.0083(13) -0.0187(13)
C7 0.095(2) 0.076(2) 0.091(2) 0.0060(18) -0.0393(18) -0.0367(18)
C8 0.102(2) 0.0569(18) 0.0477(16) 0.0067(13) -0.0143(15) -0.0326(16)
C9 0.0800(19) 0.074(2) 0.0564(18) 0.0017(15) 0.0011(15) -0.0378(16)
C10 0.0605(15) 0.0613(17) 0.0480(16) 0.0039(13) -0.0057(12) -0.0233(13)
C11 0.0536(14) 0.0479(15) 0.0416(14) -0.0002(11) -0.0044(11) -0.0118(11)
C12 0.0597(16) 0.0642(18) 0.0552(17) 0.0029(14) -0.0063(13) -0.0058(13)
C13 0.085(2) 0.0661(19) 0.0579(19) 0.0103(15) -0.0188(15) -0.0125(16)
C14 0.157(3) 0.083(2) 0.0570(19) 0.0199(17) -0.016(2) -0.053(2)
C15 0.0494(13) 0.0508(15) 0.0382(14) -0.0017(11) -0.0012(10) -0.0108(11)
C16 0.0454(12) 0.0486(14) 0.0416(14) -0.0022(11) -0.0053(10) -0.0092(11)
C17 0.0447(12) 0.0475(14) 0.0419(14) 0.0006(11) 0.0003(10) -0.0122(11)
C18 0.0453(12) 0.0447(14) 0.0396(14) -0.0013(11) -0.0003(10) -0.0100(11)
C19 0.0481(13) 0.0491(14) 0.0458(15) 0.0019(12) -0.0014(11) -0.0145(11)
C20 0.0447(12) 0.0489(14) 0.0443(14) -0.0016(11) -0.0044(10) -0.0130(11)
C21 0.0518(13) 0.0523(15) 0.0482(16) 0.0047(12) -0.0066(11) -0.0115(12)
C22 0.0600(15) 0.0575(16) 0.0481(16) 0.0079(12) 0.0006(12) -0.0212(13)
C23 0.0477(13) 0.0477(14) 0.0466(15) -0.0016(11) -0.0006(11) -0.0132(11)

loop_
_atom_type_symbol
_atom_type_description
_atom_type_scat_dispersion_real
_atom_type_scat_dispersion_imag
_atom_type_scat_source
C C 0.0033 0.0016 'International Tables Vol C Tables 4.2.6.8 and 6.1.1.4'
O O 0.0106 0.0060 'International Tables Vol C Tables 4.2.6.8 and 6.1.1.4'
N N 0.0061 0.0033 'International Tables Vol C Tables 4.2.6.8 and 6.1.1.4'
H H 0.0000 0.0000 'International Tables Vol C Tables 4.2.6.8 and 6.1.1.4'

loop_
_geom_angle_atom_site_label_1
_geom_angle_atom_site_label_2
_geom_angle_atom_site_label_3
_geom_angle
C17 N1 C15 106.94(18)
C17 N2 C16 108.73(17)
C17 N2 H2N2 125.6
C16 N2 H2N2 125.6
O2 N3 O3 121.63(19)
O2 N3 C20 119.2(2)
O3 N3 C20 119.1(2)
C23 O1 H1O1 109.5
C6 C1 C2 117.0(2)
C6 C1 C7 121.5(2)
C2 C1 C7 121.4(3)
C3 C2 C1 121.8(3)
C3 C2 H2 119.1
C1 C2 H2 119.1
C2 C3 C4 121.0(2)
C2 C3 H3 119.4
C4 C3 H3 119.6
C3 C4 C5 117.5(2)
C3 C4 C15 122.4(2)
C5 C4 C15 120.0(2)
C6 C5 C4 120.9(2)
C6 C5 H5 119.5
C4 C5 H5 119.6
C5 C6 C1 121.8(2)
C5 C6 H6 119.2
C1 C6 H6 119.0
C1 C7 H7A 109.5
C1 C7 H7B 109.5
H7A C7 H7B 109.5
C1 C7 H7C 109.5
H7A C7 H7C 109.5
H7B C7 H7C 109.5
C13 C8 C9 117.7(3)
C13 C8 C14 120.9(3)
C9 C8 C14 121.4(3)
C8 C9 C10 121.5(3)
C8 C9 H9 119.2
C10 C9 H9 119.4
C11 C10 C9 120.5(3)
C11 C10 H10 119.6
C9 C10 H10 119.9
C10 C11 C12 118.0(2)
C10 C11 C16 121.4(2)
C12 C11 C16 120.6(2)
C13 C12 C11 120.5(3)
C13 C12 H12 119.7
C11 C12 H12 119.8
C12 C13 C8 121.8(3)
C12 C13 H13 118.8
C8 C13 H13 119.3
C8 C14 H14A 109.5
C8 C14 H14B 109.5
H14A C14 H14B 109.5
C8 C14 H14C 109.5
H14A C14 H14C 109.5
H14B C14 H14C 109.5
C16 C15 N1 109.53(18)
C16 C15 C4 131.7(2)
N1 C15 C4 118.63(19)
C15 C16 N2 105.08(19)
C15 C16 C11 132.9(2)
N2 C16 C11 121.98(18)
N1 C17 N2 109.71(19)
N1 C17 C18 122.2(2)
N2 C17 C18 128.10(19)
C19 C18 C23 118.0(2)
C19 C18 C17 123.3(2)
C23 C18 C17 118.75(19)
C20 C19 C18 120.1(2)
C20 C19 H19 119.9
C18 C19 H19 120.0
C19 C20 C21 122.0(2)
C19 C20 N3 119.4(2)
C21 C20 N3 118.6(2)
C22 C21 C20 118.8(2)
C22 C21 H21 120.7
C20 C21 H21 120.6
C21 C22 C23 121.0(2)
C21 C22 H22 119.4
C23 C22 H22 119.6
O1 C23 C22 117.3(2)
O1 C23 C18 122.4(2)
C22 C23 C18 120.2(2)

loop_
_geom_bond_atom_site_label_1
_geom_bond_atom_site_label_2
_geom_bond_distance
N1 C17 1.325(3)
N1 C15 1.381(3)
N2 C17 1.358(3)
N2 C16 1.381(3)
N2 H2N2 0.8600
N3 O2 1.231(2)
N3 O3 1.232(2)
N3 C20 1.445(3)
O1 C23 1.343(2)
O1 H1O1 0.8200
C1 C6 1.382(4)
C1 C2 1.387(4)
C1 C7 1.515(3)
C2 C3 1.382(3)
C2 H2 0.9300
C3 C4 1.385(3)
C3 H3 0.9300
C4 C5 1.396(3)
C4 C15 1.478(3)
C5 C6 1.381(3)
C5 H5 0.9300
C6 H6 0.9299
C7 H7A 0.9600
C7 H7B 0.9600
C7 H7C 0.9600
C8 C13 1.377(4)
C8 C9 1.380(4)
C8 C14 1.510(4)
C9 C10 1.389(3)
C9 H9 0.9300
C10 C11 1.383(3)
C10 H10 0.9300
C11 C12 1.397(3)
C11 C16 1.471(3)
C12 C13 1.375(4)
C12 H12 0.9299
C13 H13 0.9301
C14 H14A 0.9600
C14 H14B 0.9600
C14 H14C 0.9600
C15 C16 1.373(3)
C17 C18 1.453(3)
C18 C19 1.395(3)
C18 C23 1.421(3)
C19 C20 1.380(3)
C19 H19 0.9300
C20 C21 1.384(3)
C21 C22 1.372(3)
C21 H21 0.9300
C22 C23 1.391(3)
C22 H22 0.9300

loop_
_geom_torsion_atom_site_label_1
_geom_torsion_atom_site_label_2
_geom_torsion_atom_site_label_3
_geom_torsion_atom_site_label_4
_geom_torsion
C6 C1 C2 C3 0.1(4)
C7 C1 C2 C3 177.5(3)
C1 C2 C3 C4 -0.7(4)
C2 C3 C4 C5 0.8(4)
C2 C3 C4 C15 -174.3(2)
C3 C4 C5 C6 -0.4(4)
C15 C4 C5 C6 174.9(2)
C4 C5 C6 C1 -0.2(4)
C2 C1 C6 C5 0.3(4)
C7 C1 C6 C5 -177.1(2)
C13 C8 C9 C10 0.9(4)
C14 C8 C9 C10 -178.9(2)
C8 C9 C10 C11 -0.3(4)
C9 C10 C11 C12 -0.5(4)
C9 C10 C11 C16 177.3(2)
C10 C11 C12 C13 0.6(4)
C16 C11 C12 C13 -177.2(2)
C11 C12 C13 C8 0.1(4)
C9 C8 C13 C12 -0.8(4)
C14 C8 C13 C12 179.1(3)
C17 N1 C15 C16 1.1(3)
C17 N1 C15 C4 -174.6(2)
C3 C4 C15 C16 -27.8(4)
C5 C4 C15 C16 157.1(3)
C3 C4 C15 N1 146.7(2)
C5 C4 C15 N1 -28.4(3)
N1 C15 C16 N2 -0.8(3)
C4 C15 C16 N2 174.1(2)
N1 C15 C16 C11 176.9(2)
C4 C15 C16 C11 -8.2(5)
C17 N2 C16 C15 0.2(3)
C17 N2 C16 C11 -177.8(2)
C10 C11 C16 C15 140.5(3)
C12 C11 C16 C15 -41.7(4)
C10 C11 C16 N2 -42.1(3)
C12 C11 C16 N2 135.7(2)
C15 N1 C17 N2 -0.9(3)
C15 N1 C17 C18 177.2(2)
C16 N2 C17 N1 0.5(3)
C16 N2 C17 C18 -177.6(2)
N1 C17 C18 C19 -173.3(2)
N2 C17 C18 C19 4.5(4)
N1 C17 C18 C23 5.5(3)
N2 C17 C18 C23 -176.7(2)
C23 C18 C19 C20 -0.5(3)
C17 C18 C19 C20 178.3(2)
C18 C19 C20 C21 0.3(4)
C18 C19 C20 N3 -179.4(2)
O2 N3 C20 C19 -9.4(3)
O3 N3 C20 C19 170.8(2)
O2 N3 C20 C21 170.9(2)
O3 N3 C20 C21 -8.9(3)
C19 C20 C21 C22 0.6(4)
N3 C20 C21 C22 -179.7(2)
C20 C21 C22 C23 -1.3(4)
C21 C22 C23 O1 -177.9(2)
C21 C22 C23 C18 1.2(4)
C19 C18 C23 O1 178.8(2)
C17 C18 C23 O1 -0.1(3)
C19 C18 C23 C22 -0.2(4)
C17 C18 C23 C22 -179.1(2)
